data_7045710
loop_
_publ_author_name
'Dong, Shunxi'
'Wang, Long'
'Wang, Tongdao'
'Daniliuc, Constantin G.'
'Brinkk\"otter, Melanie'
'Eckert, Hellmut'
'Kehr, Gerald'
'Erker, Gerhard'

_publ_section_title
;
 Formation and reactions of active five-membered phosphane/borane
 frustrated Lewis pair ring systems.
;
_journal_issue 13
_journal_name_full 'Dalton transactions (Cambridge, England : 2003)'
_journal_page_first 4449
_journal_page_last 4454
_journal_paper_doi 10.1039/c8dt00672e
_journal_volume 47
_journal_year 2018
_chemical_formula_sum 'C39 H39 B F5 P'
_chemical_formula_weight 644.48
_space_group_crystal_system triclinic
_space_group_IT_number 2
_space_group_name_Hall '-P 1'
_space_group_name_H-M_alt 'P -1'
_symmetry_space_group_name_Hall '-P 1'
_symmetry_space_group_name_H-M 'P -1'
_atom_sites_solution_hydrogens geom
_audit_update_record
;
2017-12-18 deposited with the CCDC.
2018-02-21 downloaded from the CCDC.
;
_cell_angle_alpha 94.185(3)
_cell_angle_beta 92.423(3)
_cell_angle_gamma 101.427(3)
_cell_formula_units_Z 2
_cell_length_a 10.1084(8)
_cell_length_b 12.6426(9)
_cell_length_c 13.2320(11)
_cell_measurement_reflns_used 6380
_cell_measurement_temperature 100.(2)
_cell_measurement_theta_max 25.3096
_cell_measurement_theta_min 2.5021
_cell_volume 1650.3(2)
_computing_cell_refinement 'SAINT V8.37A (Bruker AXS Inc., 2015)'
_computing_data_collection 'APEX2 v.2014.1--1 (Bruker AXS Inc., 2014)'
_computing_data_reduction 'SAINT V8.37A (Bruker AXS Inc., 2015)'
_computing_molecular_graphics 'XP (Sheldrick, 2014)'
_computing_publication_material 'SHELXL-2014 (Sheldrick, 2014)'
_computing_structure_refinement 'SHELXL-2014/7 (Sheldrick, 2014)'
_computing_structure_solution 'SHELXL-2014 (Sheldrick, 2014)'
_diffrn_ambient_temperature 100.(2)
_diffrn_detector_area_resol_mean 10.4167
_diffrn_measured_fraction_theta_full 0.997
_diffrn_measured_fraction_theta_max 0.997
_diffrn_measurement_device_type 'Bruker D8 Venture PHOTON 100 CMOS'
_diffrn_measurement_method 'omega and phi scans'
_diffrn_radiation_monochromator 'MX mirror'
_diffrn_radiation_type 'Mo K\a'
_diffrn_radiation_wavelength 0.71073
_diffrn_reflns_av_R_equivalents 0.0882
_diffrn_reflns_av_unetI/netI 0.0675
_diffrn_reflns_limit_h_max 12
_diffrn_reflns_limit_h_min -12
_diffrn_reflns_limit_k_max 15
_diffrn_reflns_limit_k_min -15
_diffrn_reflns_limit_l_max 15
_diffrn_reflns_limit_l_min -15
_diffrn_reflns_number 27053
_diffrn_reflns_theta_full 25.36
_diffrn_reflns_theta_max 25.36
_diffrn_reflns_theta_min 2.35
_diffrn_source 'Mo ImS'
_diffrn_source_type 'micro focus tube'
_exptl_absorpt_coefficient_mu 0.139
_exptl_absorpt_correction_T_max 0.98
_exptl_absorpt_correction_T_min 0.77
_exptl_absorpt_correction_type multi-scan
_exptl_absorpt_process_details
;
'Bruker AXS (2014). SADABS, Version 2014/5, Bruker AXS Inc., Madison,
Wisconsin, USA.'
;
_exptl_crystal_colour colourless
_exptl_crystal_density_diffrn 1.297
_exptl_crystal_density_method 'not measured'
_exptl_crystal_description prism
_exptl_crystal_F_000 676
_exptl_crystal_size_max 0.174
_exptl_crystal_size_mid 0.116
_exptl_crystal_size_min 0.107
_refine_diff_density_max 0.403
_refine_diff_density_min -0.357
_refine_ls_extinction_method none
_refine_ls_goodness_of_fit_ref 1.020
_refine_ls_hydrogen_treatment constr
_refine_ls_matrix_type full
_refine_ls_number_parameters 422
_refine_ls_number_reflns 6033
_refine_ls_number_restraints 0
_refine_ls_restrained_S_all 1.020
_refine_ls_R_factor_all 0.0776
_refine_ls_R_factor_gt 0.0485
_refine_ls_shift/su_max 0.000
_refine_ls_shift/su_mean 0.000
_refine_ls_structure_factor_coef Fsqd
_refine_ls_weighting_details 'w=1/[\s^2^(Fo^2^)+(0.0383P)^2^+1.1984P] where P=(Fo^2^+2Fc^2^)/3'
_refine_ls_weighting_scheme calc
_refine_ls_wR_factor_gt 0.1027
_refine_ls_wR_factor_ref 0.1141
_reflns_number_gt 4440
_reflns_number_total 6033
_reflns_threshold_expression 'I > 2\s(I)'
_cod_data_source_file c8dt00672e2.cif
_cod_data_source_block erk8643
_cod_depositor_comments 'Adding full bibliography for 7045699--7045710.cif.'
_cod_database_code 7045710

loop_
_space_group_symop_operation_xyz
'x, y, z'
'-x, -y, -z'

loop_
_atom_site_type_symbol
_atom_site_label
_atom_site_fract_x
_atom_site_fract_y
_atom_site_fract_z
_atom_site_U_iso_or_equiv
_atom_site_adp_type
_atom_site_calc_flag
_atom_site_refinement_flags_adp
_atom_site_refinement_flags_posn
_atom_site_occupancy
P P1 0.54771(6) 0.64220(5) 0.27028(4) 0.01355(15) Uani d . . 1
C C1 0.6555(2) 0.68241(18) 0.16630(17) 0.0146(5) Uani d . . 1
C C2 0.7397(2) 0.61254(18) 0.16380(17) 0.0160(5) Uani d . . 1
H H2 0.8118 0.6169 0.1195 0.019 Uiso calc U R 1
C C3 0.5335(2) 0.49758(18) 0.23888(18) 0.0166(5) Uani d . . 1
H H3 0.4983 0.4564 0.2971 0.02 Uiso calc U R 1
C C4 0.4598(3) 0.4442(2) 0.14030(18) 0.0225(6) Uani d . . 1
H H4A 0.4888 0.4888 0.0846 0.034 Uiso calc U R 1
H H4B 0.3621 0.4371 0.146 0.034 Uiso calc U R 1
H H4C 0.4808 0.3723 0.1266 0.034 Uiso calc U R 1
C C5 0.6565(2) 0.64419(18) 0.38396(17) 0.0153(5) Uani d . . 1
C C6 0.7409(2) 0.57796(17) 0.35776(17) 0.0156(5) Uani d . . 1
H H6 0.8126 0.5666 0.4017 0.019 Uiso calc U R 1
C C11 0.4191(2) 0.72350(18) 0.28918(17) 0.0145(5) Uani d . . 1
C C12 0.4624(2) 0.83793(18) 0.30793(16) 0.0132(5) Uani d . . 1
C C13 0.3639(2) 0.89919(18) 0.32423(17) 0.0150(5) Uani d . . 1
H H13 0.3919 0.9755 0.3365 0.018 Uiso calc U R 1
C C14 0.2271(2) 0.85448(18) 0.32352(17) 0.0159(5) Uani d . . 1
C C15 0.1882(2) 0.74267(18) 0.30626(17) 0.0167(5) Uani d . . 1
H H15 0.0948 0.7106 0.3053 0.02 Uiso calc U R 1
C C16 0.2803(2) 0.67589(18) 0.29037(17) 0.0163(5) Uani d . . 1
C C17 0.6084(2) 0.90044(18) 0.31600(17) 0.0152(5) Uani d . . 1
H H17 0.6688 0.8482 0.3011 0.018 Uiso calc U R 1
C C18 0.6484(2) 0.95622(19) 0.42334(18) 0.0191(5) Uani d . . 1
H H18A 0.5946 1.0115 0.4373 0.029 Uiso calc U R 1
H H18B 0.7446 0.9903 0.4277 0.029 Uiso calc U R 1
H H18C 0.6316 0.9023 0.4733 0.029 Uiso calc U R 1
C C19 0.6339(2) 0.98843(18) 0.24070(18) 0.0199(5) Uani d . . 1
H H19A 0.5996 0.9569 0.1725 0.03 Uiso calc U R 1
H H19B 0.7312 1.0177 0.2404 0.03 Uiso calc U R 1
H H19C 0.5873 1.0468 0.2613 0.03 Uiso calc U R 1
C C20 0.1242(2) 0.92576(19) 0.33976(19) 0.0203(5) Uani d . . 1
H H20 0.1726 0.9952 0.377 0.024 Uiso calc U R 1
C C21 0.0718(3) 0.9527(3) 0.2380(2) 0.0434(8) Uani d . . 1
H H21A 0.1474 0.9899 0.2015 0.065 Uiso calc U R 1
H H21B 0.0067 0.9999 0.2485 0.065 Uiso calc U R 1
H H21C 0.0274 0.8858 0.1982 0.065 Uiso calc U R 1
C C22 0.0097(3) 0.8768(2) 0.4040(3) 0.0426(8) Uani d . . 1
H H22A -0.0432 0.9315 0.423 0.064 Uiso calc U R 1
H H22B 0.0476 0.8523 0.4655 0.064 Uiso calc U R 1
H H22C -0.0488 0.815 0.3649 0.064 Uiso calc U R 1
C C23 0.2234(2) 0.55397(19) 0.28015(18) 0.0197(5) Uani d . . 1
H H23 0.3007 0.5161 0.2713 0.024 Uiso calc U R 1
C C24 0.1256(3) 0.5218(2) 0.18613(19) 0.0261(6) Uani d . . 1
H H24A 0.0467 0.5552 0.1946 0.039 Uiso calc U R 1
H H24B 0.0962 0.4429 0.1779 0.039 Uiso calc U R 1
H H24C 0.1713 0.5469 0.1259 0.039 Uiso calc U R 1
C C25 0.1538(3) 0.5170(2) 0.3756(2) 0.0271(6) Uani d . . 1
H H25A 0.2185 0.536 0.4345 0.041 Uiso calc U R 1
H H25B 0.1211 0.4384 0.3677 0.041 Uiso calc U R 1
H H25C 0.0774 0.5529 0.3857 0.041 Uiso calc U R 1
B B1 0.7076(3) 0.5195(2) 0.2435(2) 0.0158(6) Uani d . . 1
C C31 0.7661(2) 0.41093(18) 0.21419(17) 0.0152(5) Uani d . . 1
F F32 0.81098(14) 0.37327(10) 0.38433(10) 0.0213(3) Uani d . . 1
C C32 0.8148(2) 0.34838(18) 0.28308(17) 0.0160(5) Uani d . . 1
F F33 0.91450(15) 0.20263(11) 0.32924(11) 0.0259(3) Uani d . . 1
C C33 0.8691(2) 0.25938(18) 0.25716(18) 0.0171(5) Uani d . . 1
F F34 0.93316(15) 0.14165(11) 0.12889(11) 0.0292(4) Uani d . . 1
C C34 0.8783(2) 0.22746(18) 0.15614(19) 0.0196(5) Uani d . . 1
F F35 0.83678(16) 0.25458(11) -0.01560(10) 0.0300(4) Uani d . . 1
C C35 0.8304(2) 0.28480(19) 0.08365(18) 0.0200(5) Uani d . . 1
F F36 0.72965(15) 0.42491(11) 0.03730(10) 0.0239(3) Uani d . . 1
C C36 0.7760(2) 0.37333(18) 0.11369(18) 0.0179(5) Uani d . . 1
C C41 0.6458(2) 0.76532(18) 0.09488(17) 0.0158(5) Uani d . . 1
C C42 0.5209(2) 0.78020(18) 0.05484(17) 0.0174(5) Uani d . . 1
H H42 0.4396 0.7389 0.0766 0.021 Uiso calc U R 1
C C43 0.5147(3) 0.85467(19) -0.01637(18) 0.0209(6) Uani d . . 1
H H43 0.4294 0.8638 -0.0432 0.025 Uiso calc U R 1
C C44 0.6327(3) 0.9160(2) -0.04858(18) 0.0232(6) Uani d . . 1
H H44 0.6282 0.9679 -0.0963 0.028 Uiso calc U R 1
C C45 0.7574(3) 0.9009(2) -0.01055(19) 0.0243(6) Uani d . . 1
H H45 0.8384 0.9421 -0.0327 0.029 Uiso calc U R 1
C C46 0.7632(3) 0.82574(19) 0.05960(18) 0.0209(5) Uani d . . 1
H H46 0.8488 0.815 0.0843 0.025 Uiso calc U R 1
C C51 0.6450(2) 0.69679(17) 0.48643(17) 0.0143(5) Uani d . . 1
C C52 0.5205(2) 0.70528(19) 0.52383(18) 0.0197(5) Uani d . . 1
H H52 0.4403 0.68 0.4818 0.024 Uiso calc U R 1
C C53 0.5121(3) 0.75023(19) 0.62169(18) 0.0229(6) Uani d . . 1
H H53 0.4264 0.7567 0.6455 0.027 Uiso calc U R 1
C C54 0.6272(3) 0.78562(19) 0.68461(19) 0.0234(6) Uani d . . 1
H H54 0.6212 0.8161 0.7516 0.028 Uiso calc U R 1
C C55 0.7520(3) 0.77625(19) 0.64911(18) 0.0210(6) Uani d . . 1
H H55 0.8315 0.7994 0.6923 0.025 Uiso calc U R 1
C C56 0.7609(2) 0.73323(18) 0.55077(17) 0.0170(5) Uani d . . 1
H H56 0.847 0.7285 0.5268 0.02 Uiso calc U R 1

loop_
_atom_site_aniso_label
_atom_site_aniso_U_11
_atom_site_aniso_U_22
_atom_site_aniso_U_33
_atom_site_aniso_U_12
_atom_site_aniso_U_13
_atom_site_aniso_U_23
P1 0.0129(3) 0.0122(3) 0.0156(3) 0.0038(2) 0.0006(2) -0.0019(2)
C1 0.0163(12) 0.0152(11) 0.0115(11) 0.0023(9) -0.0004(9) -0.0007(9)
C2 0.0153(12) 0.0183(12) 0.0138(12) 0.0036(10) 0.0014(10) -0.0042(9)
C3 0.0161(13) 0.0152(12) 0.0196(12) 0.0068(10) 0.0023(10) -0.0020(10)
C4 0.0233(14) 0.0232(13) 0.0208(13) 0.0064(11) 0.0010(11) -0.0034(10)
C5 0.0131(12) 0.0142(11) 0.0173(12) -0.0001(9) 0.0017(10) 0.0003(9)
C6 0.0149(12) 0.0142(11) 0.0177(12) 0.0029(9) -0.0002(10) 0.0027(9)
C11 0.0133(12) 0.0168(12) 0.0143(12) 0.0064(9) -0.0002(9) -0.0011(9)
C12 0.0150(12) 0.0156(12) 0.0089(11) 0.0040(9) -0.0001(9) -0.0006(9)
C13 0.0181(13) 0.0127(11) 0.0146(12) 0.0039(9) 0.0017(10) 0.0018(9)
C14 0.0149(12) 0.0186(12) 0.0156(12) 0.0062(10) 0.0010(10) 0.0027(10)
C15 0.0112(12) 0.0172(12) 0.0216(13) 0.0021(9) 0.0010(10) 0.0022(10)
C16 0.0153(12) 0.0158(12) 0.0171(12) 0.0024(10) -0.0020(10) -0.0004(9)
C17 0.0124(12) 0.0132(11) 0.0194(12) 0.0029(9) 0.0010(10) -0.0042(9)
C18 0.0170(13) 0.0157(12) 0.0227(13) 0.0013(10) -0.0031(10) -0.0030(10)
C19 0.0192(13) 0.0136(12) 0.0254(14) 0.0011(10) 0.0054(11) -0.0041(10)
C20 0.0171(13) 0.0155(12) 0.0299(14) 0.0061(10) 0.0028(11) 0.0029(10)
C21 0.048(2) 0.0459(19) 0.0416(18) 0.0277(16) -0.0176(15) -0.0015(15)
C22 0.0278(17) 0.0292(16) 0.075(2) 0.0117(13) 0.0264(16) 0.0050(15)
C23 0.0149(13) 0.0181(12) 0.0258(14) 0.0054(10) -0.0005(10) -0.0039(10)
C24 0.0265(15) 0.0212(13) 0.0255(14) -0.0053(11) -0.0001(12) -0.0034(11)
C25 0.0340(16) 0.0199(13) 0.0271(15) 0.0032(11) -0.0007(12) 0.0066(11)
B1 0.0156(14) 0.0165(13) 0.0158(14) 0.0055(11) 0.0003(11) -0.0010(11)
C31 0.0108(12) 0.0143(12) 0.0206(13) 0.0032(9) 0.0031(10) -0.0005(9)
F32 0.0269(8) 0.0222(7) 0.0160(7) 0.0072(6) 0.0019(6) 0.0031(6)
C32 0.0131(12) 0.0165(12) 0.0171(12) 0.0003(9) 0.0019(10) -0.0010(9)
F33 0.0300(9) 0.0200(7) 0.0303(8) 0.0109(6) -0.0020(7) 0.0069(6)
C33 0.0141(12) 0.0136(12) 0.0237(13) 0.0021(10) 0.0004(10) 0.0059(10)
F34 0.0346(9) 0.0192(7) 0.0382(9) 0.0167(7) 0.0066(7) -0.0017(6)
C34 0.0181(13) 0.0122(12) 0.0295(14) 0.0060(10) 0.0035(11) -0.0006(10)
F35 0.0431(10) 0.0289(8) 0.0206(8) 0.0156(7) 0.0062(7) -0.0063(6)
C35 0.0226(14) 0.0189(12) 0.0184(13) 0.0050(10) 0.0043(10) -0.0033(10)
F36 0.0351(9) 0.0239(8) 0.0157(7) 0.0144(6) -0.0007(6) 0.0003(6)
C36 0.0193(13) 0.0180(12) 0.0172(12) 0.0046(10) 0.0000(10) 0.0041(10)
C41 0.0208(13) 0.0146(11) 0.0123(12) 0.0066(10) -0.0005(10) -0.0033(9)
C42 0.0222(14) 0.0144(12) 0.0155(12) 0.0062(10) -0.0020(10) -0.0049(9)
C43 0.0261(14) 0.0177(12) 0.0199(13) 0.0101(11) -0.0057(11) -0.0034(10)
C44 0.0365(16) 0.0204(13) 0.0151(13) 0.0125(12) -0.0002(11) -0.0005(10)
C45 0.0279(15) 0.0267(14) 0.0197(13) 0.0071(11) 0.0067(11) 0.0038(11)
C46 0.0220(14) 0.0249(13) 0.0173(13) 0.0086(11) 0.0004(10) 0.0024(10)
C51 0.0189(13) 0.0103(11) 0.0142(12) 0.0035(9) 0.0038(10) 0.0018(9)
C52 0.0177(13) 0.0192(13) 0.0206(13) 0.0005(10) 0.0022(10) -0.0007(10)
C53 0.0260(15) 0.0210(13) 0.0216(13) 0.0044(11) 0.0095(11) -0.0018(10)
C54 0.0338(16) 0.0182(13) 0.0174(13) 0.0033(11) 0.0081(11) -0.0024(10)
C55 0.0262(14) 0.0181(12) 0.0178(13) 0.0039(11) -0.0033(11) 0.0000(10)
C56 0.0172(13) 0.0162(12) 0.0190(13) 0.0059(10) 0.0019(10) 0.0026(10)

loop_
_atom_type_symbol
_atom_type_description
_atom_type_scat_dispersion_real
_atom_type_scat_dispersion_imag
_atom_type_scat_source
C C 0.0033 0.0016 'International Tables Vol C Tables 4.2.6.8 and 6.1.1.4'
H H 0.0000 0.0000 'International Tables Vol C Tables 4.2.6.8 and 6.1.1.4'
B B 0.0013 0.0007 'International Tables Vol C Tables 4.2.6.8 and 6.1.1.4'
F F 0.0171 0.0103 'International Tables Vol C Tables 4.2.6.8 and 6.1.1.4'
P P 0.1023 0.0942 'International Tables Vol C Tables 4.2.6.8 and 6.1.1.4'

loop_
_geom_angle_atom_site_label_1
_geom_angle_atom_site_label_2
_geom_angle_atom_site_label_3
_geom_angle
C3 P1 C5 93.45(10)
C3 P1 C11 131.36(11)
C5 P1 C11 112.80(10)
C3 P1 C1 94.52(10)
C5 P1 C1 108.07(11)
C11 P1 C1 113.32(11)
C2 C1 C41 127.1(2)
C2 C1 P1 103.96(17)
C41 C1 P1 128.69(17)
C1 C2 B1 114.2(2)
C1 C2 H2 122.9
B1 C2 H2 122.9
C4 C3 B1 116.66(19)
C4 C3 P1 119.91(17)
B1 C3 P1 88.33(13)
C4 C3 H3 110.1
B1 C3 H3 110.1
P1 C3 H3 110.1
C3 C4 H4A 109.5
C3 C4 H4B 109.5
H4A C4 H4B 109.5
C3 C4 H4C 109.5
H4A C4 H4C 109.5
H4B C4 H4C 109.5
C6 C5 C51 127.2(2)
C6 C5 P1 104.83(16)
C51 C5 P1 127.67(17)
C5 C6 B1 113.2(2)
C5 C6 H6 123.4
B1 C6 H6 123.4
C16 C11 C12 119.8(2)
C16 C11 P1 121.96(17)
C12 C11 P1 118.16(17)
C13 C12 C11 117.8(2)
C13 C12 C17 116.05(19)
C11 C12 C17 126.1(2)
C14 C13 C12 123.3(2)
C14 C13 H13 118.3
C12 C13 H13 118.3
C13 C14 C15 117.5(2)
C13 C14 C20 120.9(2)
C15 C14 C20 121.6(2)
C16 C15 C14 122.6(2)
C16 C15 H15 118.7
C14 C15 H15 118.7
C15 C16 C11 118.8(2)
C15 C16 C23 116.6(2)
C11 C16 C23 124.5(2)
C12 C17 C19 112.50(19)
C12 C17 C18 111.45(18)
C19 C17 C18 107.54(18)
C12 C17 H17 108.4
C19 C17 H17 108.4
C18 C17 H17 108.4
C17 C18 H18A 109.5
C17 C18 H18B 109.5
H18A C18 H18B 109.5
C17 C18 H18C 109.5
H18A C18 H18C 109.5
H18B C18 H18C 109.5
C17 C19 H19A 109.5
C17 C19 H19B 109.5
H19A C19 H19B 109.5
C17 C19 H19C 109.5
H19A C19 H19C 109.5
H19B C19 H19C 109.5
C21 C20 C14 109.4(2)
C21 C20 C22 111.9(2)
C14 C20 C22 113.1(2)
C21 C20 H20 107.4
C14 C20 H20 107.4
C22 C20 H20 107.4
C20 C21 H21A 109.5
C20 C21 H21B 109.5
H21A C21 H21B 109.5
C20 C21 H21C 109.5
H21A C21 H21C 109.5
H21B C21 H21C 109.5
C20 C22 H22A 109.5
C20 C22 H22B 109.5
H22A C22 H22B 109.5
C20 C22 H22C 109.5
H22A C22 H22C 109.5
H22B C22 H22C 109.5
C16 C23 C25 111.32(19)
C16 C23 C24 110.9(2)
C25 C23 C24 110.5(2)
C16 C23 H23 108.0
C25 C23 H23 108.0
C24 C23 H23 108.0
C23 C24 H24A 109.5
C23 C24 H24B 109.5
H24A C24 H24B 109.5
C23 C24 H24C 109.5
H24A C24 H24C 109.5
H24B C24 H24C 109.5
C23 C25 H25A 109.5
C23 C25 H25B 109.5
H25A C25 H25B 109.5
C23 C25 H25C 109.5
H25A C25 H25C 109.5
H25B C25 H25C 109.5
C6 B1 C31 118.4(2)
C6 B1 C2 108.04(18)
C31 B1 C2 114.59(19)
C6 B1 C3 99.57(18)
C31 B1 C3 113.60(18)
C2 B1 C3 100.20(18)
C32 C31 C36 112.7(2)
C32 C31 B1 125.3(2)
C36 C31 B1 121.9(2)
F32 C32 C33 115.1(2)
F32 C32 C31 120.2(2)
C33 C32 C31 124.7(2)
F33 C33 C32 121.0(2)
F33 C33 C34 119.3(2)
C32 C33 C34 119.7(2)
F34 C34 C35 120.4(2)
F34 C34 C33 120.8(2)
C35 C34 C33 118.8(2)
F35 C35 C34 120.0(2)
F35 C35 C36 120.8(2)
C34 C35 C36 119.2(2)
F36 C36 C35 115.5(2)
F36 C36 C31 119.6(2)
C35 C36 C31 124.8(2)
C46 C41 C42 118.1(2)
C46 C41 C1 119.9(2)
C42 C41 C1 121.8(2)
C43 C42 C41 120.6(2)
C43 C42 H42 119.7
C41 C42 H42 119.7
C42 C43 C44 120.3(2)
C42 C43 H43 119.8
C44 C43 H43 119.8
C43 C44 C45 119.6(2)
C43 C44 H44 120.2
C45 C44 H44 120.2
C46 C45 C44 119.9(2)
C46 C45 H45 120.1
C44 C45 H45 120.1
C45 C46 C41 121.3(2)
C45 C46 H46 119.3
C41 C46 H46 119.3
C52 C51 C56 118.1(2)
C52 C51 C5 122.0(2)
C56 C51 C5 119.8(2)
C53 C52 C51 120.9(2)
C53 C52 H52 119.5
C51 C52 H52 119.5
C54 C53 C52 120.4(2)
C54 C53 H53 119.8
C52 C53 H53 119.8
C53 C54 C55 119.4(2)
C53 C54 H54 120.3
C55 C54 H54 120.3
C56 C55 C54 120.2(2)
C56 C55 H55 119.9
C54 C55 H55 119.9
C55 C56 C51 120.9(2)
C55 C56 H56 119.5
C51 C56 H56 119.5

loop_
_geom_bond_atom_site_label_1
_geom_bond_atom_site_label_2
_geom_bond_distance
P1 C3 1.821(2)
P1 C5 1.821(2)
P1 C11 1.824(2)
P1 C1 1.830(2)
C1 C2 1.343(3)
C1 C41 1.476(3)
C2 B1 1.631(4)
C2 H2 0.95
C3 C4 1.517(3)
C3 B1 1.724(3)
C3 H3 1.0
C4 H4A 0.98
C4 H4B 0.98
C4 H4C 0.98
C5 C6 1.347(3)
C5 C51 1.485(3)
C6 B1 1.625(3)
C6 H6 0.95
C11 C16 1.414(3)
C11 C12 1.426(3)
C12 C13 1.392(3)
C12 C17 1.525(3)
C13 C14 1.386(3)
C13 H13 0.95
C14 C15 1.389(3)
C14 C20 1.517(3)
C15 C16 1.388(3)
C15 H15 0.95
C16 C23 1.529(3)
C17 C19 1.538(3)
C17 C18 1.540(3)
C17 H17 1.0
C18 H18A 0.98
C18 H18B 0.98
C18 H18C 0.98
C19 H19A 0.98
C19 H19B 0.98
C19 H19C 0.98
C20 C21 1.512(4)
C20 C22 1.524(4)
C20 H20 1.0
C21 H21A 0.98
C21 H21B 0.98
C21 H21C 0.98
C22 H22A 0.98
C22 H22B 0.98
C22 H22C 0.98
C23 C25 1.530(3)
C23 C24 1.534(3)
C23 H23 1.0
C24 H24A 0.98
C24 H24B 0.98
C24 H24C 0.98
C25 H25A 0.98
C25 H25B 0.98
C25 H25C 0.98
B1 C31 1.627(3)
C31 C32 1.386(3)
C31 C36 1.394(3)
F32 C32 1.358(3)
C32 C33 1.375(3)
F33 C33 1.352(3)
C33 C34 1.380(3)
F34 C34 1.347(3)
C34 C35 1.372(3)
F35 C35 1.349(3)
C35 C36 1.382(3)
F36 C36 1.358(3)
C41 C46 1.396(3)
C41 C42 1.400(3)
C42 C43 1.388(3)
C42 H42 0.95
C43 C44 1.389(4)
C43 H43 0.95
C44 C45 1.391(4)
C44 H44 0.95
C45 C46 1.383(3)
C45 H45 0.95
C46 H46 0.95
C51 C52 1.392(3)
C51 C56 1.397(3)
C52 C53 1.389(3)
C52 H52 0.95
C53 C54 1.381(4)
C53 H53 0.95
C54 C55 1.387(4)
C54 H54 0.95
C55 C56 1.387(3)
C55 H55 0.95
C56 H56 0.95

loop_
_geom_torsion_atom_site_label_1
_geom_torsion_atom_site_label_2
_geom_torsion_atom_site_label_3
_geom_torsion_atom_site_label_4
_geom_torsion
C3 P1 C1 C2 -39.70(17)
C5 P1 C1 C2 55.42(18)
C11 P1 C1 C2 -178.81(15)
C3 P1 C1 C41 135.2(2)
C5 P1 C1 C41 -129.6(2)
C11 P1 C1 C41 -3.9(2)
C41 C1 C2 B1 -170.9(2)
P1 C1 C2 B1 4.2(2)
C5 P1 C3 C4 -174.68(19)
C11 P1 C3 C4 60.5(2)
C1 P1 C3 C4 -66.2(2)
C5 P1 C3 B1 -54.60(14)
C11 P1 C3 B1 -179.37(13)
C1 P1 C3 B1 53.85(14)
C3 P1 C5 C6 39.85(17)
C11 P1 C5 C6 177.88(15)
C1 P1 C5 C6 -56.04(18)
C3 P1 C5 C51 -133.8(2)
C11 P1 C5 C51 4.2(2)
C1 P1 C5 C51 130.3(2)
C51 C5 C6 B1 170.1(2)
P1 C5 C6 B1 -3.6(2)
C3 P1 C11 C16 6.4(3)
C5 P1 C11 C16 -110.8(2)
C1 P1 C11 C16 126.04(19)
C3 P1 C11 C12 -176.54(16)
C5 P1 C11 C12 66.3(2)
C1 P1 C11 C12 -57.0(2)
C16 C11 C12 C13 -1.7(3)
P1 C11 C12 C13 -178.78(17)
C16 C11 C12 C17 175.8(2)
P1 C11 C12 C17 -1.3(3)
C11 C12 C13 C14 0.3(3)
C17 C12 C13 C14 -177.5(2)
C12 C13 C14 C15 0.5(3)
C12 C13 C14 C20 -178.8(2)
C13 C14 C15 C16 0.2(3)
C20 C14 C15 C16 179.5(2)
C14 C15 C16 C11 -1.6(3)
C14 C15 C16 C23 175.7(2)
C12 C11 C16 C15 2.3(3)
P1 C11 C16 C15 179.30(17)
C12 C11 C16 C23 -174.7(2)
P1 C11 C16 C23 2.3(3)
C13 C12 C17 C19 -58.7(3)
C11 C12 C17 C19 123.8(2)
C13 C12 C17 C18 62.2(3)
C11 C12 C17 C18 -115.3(2)
C13 C14 C20 C21 93.2(3)
C15 C14 C20 C21 -86.0(3)
C13 C14 C20 C22 -141.3(3)
C15 C14 C20 C22 39.4(3)
C15 C16 C23 C25 -59.8(3)
C11 C16 C23 C25 117.2(3)
C15 C16 C23 C24 63.7(3)
C11 C16 C23 C24 -119.3(2)
C5 C6 B1 C31 -160.6(2)
C5 C6 B1 C2 67.1(2)
C5 C6 B1 C3 -37.1(2)
C1 C2 B1 C6 -67.9(3)
C1 C2 B1 C31 157.8(2)
C1 C2 B1 C3 35.8(2)
C4 C3 B1 C6 178.9(2)
P1 C3 B1 C6 55.99(16)
C4 C3 B1 C31 -54.2(3)
P1 C3 B1 C31 -177.14(17)
C4 C3 B1 C2 68.5(2)
P1 C3 B1 C2 -54.46(15)
C6 B1 C31 C32 16.1(3)
C2 B1 C31 C32 145.5(2)
C3 B1 C31 C32 -100.2(3)
C6 B1 C31 C36 -161.6(2)
C2 B1 C31 C36 -32.3(3)
C3 B1 C31 C36 82.1(3)
C36 C31 C32 F32 -179.2(2)
B1 C31 C32 F32 2.9(3)
C36 C31 C32 C33 0.8(3)
B1 C31 C32 C33 -177.1(2)
F32 C32 C33 F33 0.0(3)
C31 C32 C33 F33 -180.0(2)
F32 C32 C33 C34 -179.7(2)
C31 C32 C33 C34 0.3(4)
F33 C33 C34 F34 -0.8(3)
C32 C33 C34 F34 178.9(2)
F33 C33 C34 C35 179.2(2)
C32 C33 C34 C35 -1.1(3)
F34 C34 C35 F35 0.7(3)
C33 C34 C35 F35 -179.3(2)
F34 C34 C35 C36 -179.2(2)
C33 C34 C35 C36 0.8(4)
F35 C35 C36 F36 0.7(3)
C34 C35 C36 F36 -179.3(2)
F35 C35 C36 C31 -179.5(2)
C34 C35 C36 C31 0.4(4)
C32 C31 C36 F36 178.6(2)
B1 C31 C36 F36 -3.4(3)
C32 C31 C36 C35 -1.2(3)
B1 C31 C36 C35 176.8(2)
C2 C1 C41 C46 -40.5(3)
P1 C1 C41 C46 145.66(19)
C2 C1 C41 C42 134.6(3)
P1 C1 C41 C42 -39.2(3)
C46 C41 C42 C43 -1.3(3)
C1 C41 C42 C43 -176.5(2)
C41 C42 C43 C44 -0.3(3)
C42 C43 C44 C45 1.2(3)
C43 C44 C45 C46 -0.5(3)
C44 C45 C46 C41 -1.1(4)
C42 C41 C46 C45 2.0(3)
C1 C41 C46 C45 177.3(2)
C6 C5 C51 C52 -139.5(3)
P1 C5 C51 C52 32.7(3)
C6 C5 C51 C56 36.3(3)
P1 C5 C51 C56 -151.40(19)
C56 C51 C52 C53 1.0(3)
C5 C51 C52 C53 176.9(2)
C51 C52 C53 C54 -1.2(4)
C52 C53 C54 C55 0.2(4)
C53 C54 C55 C56 1.0(4)
C54 C55 C56 C51 -1.2(4)
C52 C51 C56 C55 0.2(3)
C5 C51 C56 C55 -175.8(2)
